data_7104968
loop_
_publ_author_name
'Saeed, Musabbir A'
'Fronczek, Frank R'
'Hossain, Md Alamgir'

_publ_section_title
;
 Encapsulated chloride coordinating with two in?in protons of
 bridgehead amines in an octaprotonated azacryptand.
;
_journal_issue 42
_journal_name_full 'Chemical communications (Cambridge, England)'
_journal_page_first 6409
_journal_page_last 6411
_journal_paper_doi 10.1039/b916099j
_journal_year 2009
_chemical_formula_moiety 'C30 H56 N8 S3, Cl8, 2.5(H2 O)'
_chemical_formula_sum 'C30 H61 Cl8 N8 O2.5 S3'
_chemical_formula_weight 953.65
_chemical_name_systematic
;
?
;
_space_group_IT_number 176
_symmetry_cell_setting hexagonal
_symmetry_space_group_name_Hall '-P 6c'
_symmetry_space_group_name_H-M 'P 63/m'
_atom_sites_solution_hydrogens geom
_atom_sites_solution_primary direct
_atom_sites_solution_secondary difmap
_audit_creation_method SHELXL-97
_cell_angle_alpha 90
_cell_angle_beta 90
_cell_angle_gamma 120
_cell_formula_units_Z 2
_cell_length_a 12.7445(10)
_cell_length_b 12.7445(10)
_cell_length_c 19.393(2)
_cell_measurement_reflns_used 4358
_cell_measurement_temperature 100.0(5)
_cell_measurement_theta_max 27.9
_cell_measurement_theta_min 2.5
_cell_volume 2727.9(4)
_computing_cell_refinement 'HKL Scalepack (Otwinowski & Minor 1997)'
_computing_data_collection 'COLLECT (Nonius, 2000)'
_computing_data_reduction 'HKL Denzo and Scalepack (Otwinowski & Minor 1997)'
_computing_molecular_graphics 'ORTEP-3 for Windows (Farrugia, 1997)'
_computing_publication_material 'SHELXL-97 (Sheldrick, 1997)'
_computing_structure_refinement 'SHELXL-97 (Sheldrick, 1997)'
_computing_structure_solution 'SIR97 (Altomare et al., 1999)'
_diffrn_ambient_temperature 100.0(5)
_diffrn_measured_fraction_theta_full 0.998
_diffrn_measured_fraction_theta_max 0.999
_diffrn_measurement_device_type 'Nonius KappaCCD (with Oxford Cryostream)'
_diffrn_measurement_method '\w and \f scans '
_diffrn_radiation_monochromator graphite
_diffrn_radiation_source 'fine-focus sealed tube'
_diffrn_radiation_type MoK\a
_diffrn_radiation_wavelength 0.71073
_diffrn_reflns_av_R_equivalents 0.0278
_diffrn_reflns_av_sigmaI/netI 0.0243
_diffrn_reflns_limit_h_max 16
_diffrn_reflns_limit_h_min -16
_diffrn_reflns_limit_k_max 13
_diffrn_reflns_limit_k_min -13
_diffrn_reflns_limit_l_max 25
_diffrn_reflns_limit_l_min -19
_diffrn_reflns_number 33700
_diffrn_reflns_theta_full 25.0
_diffrn_reflns_theta_max 27.9
_diffrn_reflns_theta_min 2.8
_diffrn_standards_number 0
_exptl_absorpt_coefficient_mu 0.560
_exptl_absorpt_correction_T_max 0.896
_exptl_absorpt_correction_T_min 0.850
_exptl_absorpt_correction_type multi-scan
_exptl_absorpt_process_details 'HKL Scalepack (Otwinowski & Minor 1997)'
_exptl_crystal_colour colorless
_exptl_crystal_density_diffrn 1.161
_exptl_crystal_density_method 'not measured'
_exptl_crystal_description fragment
_exptl_crystal_F_000 1002
_exptl_crystal_size_max 0.30
_exptl_crystal_size_mid 0.25
_exptl_crystal_size_min 0.20
_platon_squeeze_details
;
Contribution from disordered
solvent was removed using SQUEEZE (Spek, 1999), amounting to 99 electrons
per unit cell. With Z=2, this amounts to approximately 2.5 H~2~O molecules
per macrocycle. This solvent is included in the formula, density, etc.,
but is not included in the model.
;
_refine_diff_density_max 0.82
_refine_diff_density_min -0.68
_refine_diff_density_rms 0.064
_refine_ls_extinction_method none
_refine_ls_goodness_of_fit_ref 1.106
_refine_ls_hydrogen_treatment constr
_refine_ls_matrix_type full
_refine_ls_number_parameters 77
_refine_ls_number_reflns 2241
_refine_ls_number_restraints 0
_refine_ls_restrained_S_all 1.106
_refine_ls_R_factor_all 0.048
_refine_ls_R_factor_gt 0.039
_refine_ls_shift/su_max 0.000
_refine_ls_shift/su_mean 0.000
_refine_ls_structure_factor_coef Fsqd
_refine_ls_weighting_details 'calc w=1/[\s^2^(Fo^2^)+(0.0399P)^2^+2.0158P] where P=(Fo^2^+2Fc^2^)/3'
_refine_ls_weighting_scheme calc
_refine_ls_wR_factor_gt 0.096
_refine_ls_wR_factor_ref 0.100
_reflns_number_gt 1864
_reflns_number_total 2241
_reflns_threshold_expression I>2\s(I)
_cod_data_source_file b916099j.txt
_cod_data_source_block THEACRCL
_cod_depositor_comments
;
The following automatic conversions were performed:
'_symmetry_cell_setting' value 'Hexagonal' changed to 'hexagonal'
according to '/home/saulius/struct/CIF-dictionaries/cif_core.dic'
dictionary named 'cif_core.dic' version 2.4.1 from 2010-06-29.

Automatic conversion script
Id: cif_fix_enum 1527 2010-12-29 10:47:43Z saulius 
;
_cod_original_sg_symbol_H-M 'P 63/m '
_cod_original_formula_sum 'C30 H61 Cl8 N8 O2.50 S3'
_cod_database_code 7104968

loop_
_symmetry_equiv_pos_as_xyz
'x, y, z'
'-x, -y, z+1/2'
'-y, x-y, z'
'-x+y, -x, z'
'x-y, x, z+1/2'
'y, -x+y, z+1/2'
'-x, -y, -z'
'x, y, -z-1/2'
'y, -x+y, -z'
'x-y, x, -z'
'-x+y, -x, -z-1/2'
'-y, x-y, -z-1/2'

loop_
_atom_site_label
_atom_site_type_symbol
_atom_site_fract_x
_atom_site_fract_y
_atom_site_fract_z
_atom_site_U_iso_or_equiv
_atom_site_adp_type
_atom_site_occupancy
_atom_site_symmetry_multiplicity
_atom_site_calc_flag
_atom_site_refinement_flags
_atom_site_disorder_assembly
_atom_site_disorder_group
Cl1 Cl 0.3333 0.6667 0.7500 0.0457(4) Uani 1 6 d S . .
Cl2 Cl 0.03408(4) 0.34043(4) 0.43442(2) 0.02860(14) Uani 1 1 d . . .
Cl3 Cl 0.6667 0.3333 0.7500 0.0343(3) Uani 1 6 d S . .
S1 S -0.05892(6) 0.23791(6) 0.7500 0.02350(16) Uani 1 2 d S . .
N1 N 0.3333 0.6667 0.59282(13) 0.0163(5) Uani 1 3 d S . .
H1 H 0.3333 0.6667 0.6408 0.020 Uiso 1 3 calc SR . .
N2 N 0.04267(13) 0.36354(13) 0.59075(8) 0.0213(3) Uani 1 1 d . . .
H2A H 0.0322 0.3657 0.5439 0.026 Uiso 1 1 calc R . .
H2B H -0.0080 0.3852 0.6123 0.026 Uiso 1 1 calc R . .
C1 C 0.20963(15) 0.56978(15) 0.56897(9) 0.0207(4) Uani 1 1 d . . .
H1A H 0.2121 0.5551 0.5190 0.025 Uiso 1 1 calc R . .
H1B H 0.1503 0.5973 0.5764 0.025 Uiso 1 1 calc R . .
C2 C 0.17009(16) 0.45295(15) 0.60862(10) 0.0240(4) Uani 1 1 d . . .
H2C H 0.2234 0.4198 0.5967 0.029 Uiso 1 1 calc R . .
H2D H 0.1769 0.4694 0.6588 0.029 Uiso 1 1 calc R . .
C3 C 0.00743(17) 0.23605(16) 0.61153(10) 0.0250(4) Uani 1 1 d . . .
H3A H -0.0795 0.1815 0.6014 0.030 Uiso 1 1 calc R . .
H3B H 0.0545 0.2086 0.5838 0.030 Uiso 1 1 calc R . .
C4 C 0.02970(16) 0.22733(15) 0.68618(10) 0.0219(4) Uani 1 1 d . . .
C5 C 0.12170(17) 0.21510(16) 0.71336(10) 0.0251(4) Uani 1 1 d . . .
H5 H 0.1796 0.2074 0.6862 0.030 Uiso 1 1 calc R . .

loop_
_atom_site_aniso_label
_atom_site_aniso_U_11
_atom_site_aniso_U_22
_atom_site_aniso_U_33
_atom_site_aniso_U_23
_atom_site_aniso_U_13
_atom_site_aniso_U_12
Cl1 0.0613(6) 0.0613(6) 0.0146(6) 0.000 0.000 0.0306(3)
Cl2 0.0307(3) 0.0362(3) 0.0238(2) -0.00372(19) -0.00503(19) 0.0204(2)
Cl3 0.0315(4) 0.0315(4) 0.0401(7) 0.000 0.000 0.01575(19)
S1 0.0178(3) 0.0227(3) 0.0274(3) 0.000 0.000 0.0081(2)
N1 0.0167(7) 0.0167(7) 0.0155(12) 0.000 0.000 0.0084(3)
N2 0.0195(7) 0.0208(7) 0.0217(8) 0.0006(6) -0.0027(6) 0.0087(6)
C1 0.0191(8) 0.0194(8) 0.0203(9) -0.0007(7) -0.0050(7) 0.0073(7)
C2 0.0197(8) 0.0191(8) 0.0287(10) 0.0004(7) -0.0062(7) 0.0063(7)
C3 0.0268(9) 0.0174(8) 0.0261(9) -0.0017(7) -0.0051(8) 0.0076(7)
C4 0.0224(8) 0.0158(8) 0.0235(9) -0.0018(7) -0.0002(7) 0.0066(7)
C5 0.0280(9) 0.0237(9) 0.0260(10) -0.0007(7) 0.0015(8) 0.0149(8)

loop_
_atom_type_symbol
_atom_type_description
_atom_type_scat_dispersion_real
_atom_type_scat_dispersion_imag
_atom_type_scat_source
C C 0.0033 0.0016 'International Tables Vol C Tables 4.2.6.8 and 6.1.1.4'
H H 0.0000 0.0000 'International Tables Vol C Tables 4.2.6.8 and 6.1.1.4'
Cl Cl 0.1484 0.1585 'International Tables Vol C Tables 4.2.6.8 and 6.1.1.4'
N N 0.0061 0.0033 'International Tables Vol C Tables 4.2.6.8 and 6.1.1.4'
O O 0.0106 0.0060 'International Tables Vol C Tables 4.2.6.8 and 6.1.1.4'
S S 0.1246 0.1234 'International Tables Vol C Tables 4.2.6.8 and 6.1.1.4'

loop_
_geom_angle_atom_site_label_1
_geom_angle_atom_site_label_2
_geom_angle_atom_site_label_3
_geom_angle
_geom_angle_site_symmetry_1
_geom_angle_site_symmetry_3
_geom_angle_publ_flag
C4 S1 C4 91.65(13) . 8_557 ?
C1 N1 C1 111.04(11) 4_565 . ?
C1 N1 C1 111.05(11) 4_565 3_665 ?
C1 N1 C1 111.04(11) . 3_665 ?
C1 N1 H1 107.8 4_565 . ?
C1 N1 H1 107.8 . . ?
C1 N1 H1 107.8 3_665 . ?
C2 N2 C3 112.74(14) . . ?
C2 N2 H2A 109.0 . . ?
C3 N2 H2A 109.0 . . ?
C2 N2 H2B 109.0 . . ?
C3 N2 H2B 109.0 . . ?
H2A N2 H2B 107.8 . . ?
N1 C1 C2 110.20(14) . . ?
N1 C1 H1A 109.6 . . ?
C2 C1 H1A 109.6 . . ?
N1 C1 H1B 109.6 . . ?
C2 C1 H1B 109.6 . . ?
H1A C1 H1B 108.1 . . ?
N2 C2 C1 109.46(14) . . ?
N2 C2 H2C 109.8 . . ?
C1 C2 H2C 109.8 . . ?
N2 C2 H2D 109.8 . . ?
C1 C2 H2D 109.8 . . ?
H2C C2 H2D 108.2 . . ?
C4 C3 N2 112.02(15) . . ?
C4 C3 H3A 109.2 . . ?
N2 C3 H3A 109.2 . . ?
C4 C3 H3B 109.2 . . ?
N2 C3 H3B 109.2 . . ?
H3A C3 H3B 107.9 . . ?
C5 C4 C3 126.22(17) . . ?
C5 C4 S1 111.43(14) . . ?
C3 C4 S1 122.30(14) . . ?
C4 C5 C5 112.74(11) . 8_557 ?
C4 C5 H5 123.6 . . ?
C5 C5 H5 123.6 8_557 . ?

loop_
_geom_bond_atom_site_label_1
_geom_bond_atom_site_label_2
_geom_bond_distance
_geom_bond_site_symmetry_2
_geom_bond_publ_flag
S1 C4 1.7257(19) . ?
S1 C4 1.7258(19) 8_557 ?
N1 C1 1.5092(18) 4_565 ?
N1 C1 1.5092(18) . ?
N1 C1 1.5092(18) 3_665 ?
N1 H1 0.9300 . ?
N2 C2 1.485(2) . ?
N2 C3 1.508(2) . ?
N2 H2A 0.9200 . ?
N2 H2B 0.9200 . ?
C1 C2 1.520(2) . ?
C1 H1A 0.9900 . ?
C1 H1B 0.9900 . ?
C2 H2C 0.9900 . ?
C2 H2D 0.9900 . ?
C3 C4 1.490(3) . ?
C3 H3A 0.9900 . ?
C3 H3B 0.9900 . ?
C4 C5 1.364(3) . ?
C5 C5 1.421(4) 8_557 ?
C5 H5 0.9500 . ?

loop_
_geom_hbond_atom_site_label_D
_geom_hbond_atom_site_label_H
_geom_hbond_atom_site_label_A
_geom_hbond_distance_DH
_geom_hbond_distance_HA
_geom_hbond_distance_DA
_geom_hbond_angle_DHA
_geom_hbond_site_symmetry_A
N1 H1 Cl1 0.93 2.12 3.048(3) 180.0 .
N2 H2A Cl2 0.92 2.15 3.0425(17) 163.3 .

loop_
_geom_torsion_atom_site_label_1
_geom_torsion_atom_site_label_2
_geom_torsion_atom_site_label_3
_geom_torsion_atom_site_label_4
_geom_torsion
_geom_torsion_site_symmetry_1
_geom_torsion_site_symmetry_2
_geom_torsion_site_symmetry_3
_geom_torsion_site_symmetry_4
_geom_torsion_publ_flag
C1 N1 C1 C2 -164.75(15) 4_565 . . . ?
C1 N1 C1 C2 71.2(3) 3_665 . . . ?
C3 N2 C2 C1 163.97(15) . . . . ?
N1 C1 C2 N2 173.15(15) . . . . ?
C2 N2 C3 C4 55.0(2) . . . . ?
N2 C3 C4 C5 -105.1(2) . . . . ?
N2 C3 C4 S1 72.25(19) . . . . ?
C4 S1 C4 C5 0.58(17) 8_557 . . . ?
C4 S1 C4 C3 -177.14(10) 8_557 . . . ?
C3 C4 C5 C5 177.17(14) . . . 8_557 ?
S1 C4 C5 C5 -0.44(13) . . . 8_557 ?

loop_
_platon_squeeze_void_nr
_platon_squeeze_void_average_x
_platon_squeeze_void_average_y
_platon_squeeze_void_average_z
_platon_squeeze_void_volume
_platon_squeeze_void_count_electrons
_platon_squeeze_void_content
1 0.000 0.000 0.000 42 4 ' '
2 0.000 0.000 0.500 42 4 ' '
3 0.005 0.440 0.250 57 8 ' '
4 -0.005 0.560 0.750 58 8 ' '
5 0.335 0.667 0.104 50 11 ' '
6 0.335 0.667 0.396 51 12 ' '
7 0.435 0.997 0.250 57 7 ' '
8 0.440 0.435 0.750 58 8 ' '
9 0.565 1.005 0.750 58 8 ' '
10 0.561 0.564 0.250 58 7 ' '
11 0.667 0.333 0.603 49 10 ' '
12 0.667 0.333 0.897 51 12 ' '
